data_4109552
loop_
_publ_author_name
'Julie A. Cissell'
'Thomas P. Vaid'
'Glenn P. A. Yap'

_publ_section_title
;
 Reversible Oxidation State Change in Germanium(tetraphenylporphyrin)
 Induced by a Dative Ligand: Aromatic GeII(TPP) and Antiaromatic
 GeIV(TPP)(pyridine)2
;
_journal_name_full 'Journal of the American Chemical Society'
_journal_page_first 7841
_journal_page_last 7847
_journal_paper_doi 10.1021/ja070794i
_journal_volume 129
_journal_year 2007
_chemical_formula_sum 'C44 H28 Ge N4'
_chemical_formula_weight 685.29
_chemical_name_systematic
; 
 ? 
;
_space_group_IT_number 87
_symmetry_cell_setting tetragonal
_symmetry_space_group_name_Hall '-I 4'
_symmetry_space_group_name_H-M 'I 4/m'
_atom_sites_solution_hydrogens geom
_atom_sites_solution_primary direct
_atom_sites_solution_secondary difmap
_audit_creation_method SHELXL-97
_cell_angle_alpha 90.00
_cell_angle_beta 90.00
_cell_angle_gamma 90.00
_cell_formula_units_Z 2
_cell_length_a 13.302(3)
_cell_length_b 13.302(3)
_cell_length_c 9.662(4)
_cell_measurement_reflns_used 904
_cell_measurement_temperature 120(2)
_cell_measurement_theta_max 27.16
_cell_measurement_theta_min 2.17
_cell_volume 1709.6(9)
_computing_cell_refinement 'SHELXTL, Sheldrick (2001)'
_computing_data_collection 'SMART, Bruker (2002)'
_computing_data_reduction 'SHELXTL, Sheldrick (2001)'
_computing_molecular_graphics 'SHELXTL, Sheldrick (2001)'
_computing_publication_material 'SHELXTL, Sheldrick (2001)'
_computing_structure_refinement 'SHELXL-97 (Sheldrick, 1997)'
_computing_structure_solution 'SHELXS-97 (Sheldrick, 1990)'
_diffrn_ambient_temperature 120(2)
_diffrn_detector_area_resol_mean 836.6
_diffrn_measured_fraction_theta_full 1.000
_diffrn_measured_fraction_theta_max 0.954
_diffrn_measurement_device_type 'Bruker AXS APEX diffractometer'
_diffrn_measurement_method \w
_diffrn_radiation_monochromator graphite
_diffrn_radiation_source 'fine-focus sealed tube'
_diffrn_radiation_type MoK\a
_diffrn_radiation_wavelength 0.71073
_diffrn_reflns_av_R_equivalents 0.0414
_diffrn_reflns_av_sigmaI/netI 0.0274
_diffrn_reflns_limit_h_max 16
_diffrn_reflns_limit_h_min -17
_diffrn_reflns_limit_k_max 16
_diffrn_reflns_limit_k_min -16
_diffrn_reflns_limit_l_max 12
_diffrn_reflns_limit_l_min -12
_diffrn_reflns_number 7192
_diffrn_reflns_theta_full 25.00
_diffrn_reflns_theta_max 28.25
_diffrn_reflns_theta_min 2.17
_diffrn_standards_decay_% <1
_exptl_absorpt_coefficient_mu 0.934
_exptl_absorpt_correction_T_max 0.8804
_exptl_absorpt_correction_T_min 0.8209
_exptl_absorpt_correction_type multi-scan
_exptl_absorpt_process_details 'SADABS, Sheldrick (2003)'
_exptl_crystal_colour green
_exptl_crystal_density_diffrn 1.331
_exptl_crystal_description block
_exptl_crystal_F_000 704
_exptl_crystal_size_max 0.22
_exptl_crystal_size_mid 0.18
_exptl_crystal_size_min 0.14
_refine_diff_density_max 0.555
_refine_diff_density_min -0.700
_refine_diff_density_rms 0.072
_refine_ls_extinction_method none
_refine_ls_goodness_of_fit_ref 1.078
_refine_ls_hydrogen_treatment constr
_refine_ls_matrix_type full
_refine_ls_number_parameters 71
_refine_ls_number_reflns 1068
_refine_ls_number_restraints 0
_refine_ls_restrained_S_all 1.078
_refine_ls_R_factor_all 0.0611
_refine_ls_R_factor_gt 0.0605
_refine_ls_shift/su_max 0.000
_refine_ls_shift/su_mean 0.000
_refine_ls_structure_factor_coef Fsqd
_refine_ls_weighting_details 'calc w=1/[\s^2^(Fo^2^)+(0.0577P)^2^+8.9516P] where P=(Fo^2^+2Fc^2^)/3'
_refine_ls_weighting_scheme calc
_refine_ls_wR_factor_gt 0.1575
_refine_ls_wR_factor_ref 0.1577
_reflns_number_gt 1050
_reflns_number_total 1068
_reflns_threshold_expression >2sigma(I)
_cod_data_source_file ja070794isi20070203_052825.cif
_cod_data_source_block tomv002
_cod_original_cell_volume 1709.6(10)
_cod_database_code 4109552

loop_
_symmetry_equiv_pos_as_xyz
'x, y, z'
'-x, -y, z'
'-y, x, z'
'y, -x, z'
'x+1/2, y+1/2, z+1/2'
'-x+1/2, -y+1/2, z+1/2'
'-y+1/2, x+1/2, z+1/2'
'y+1/2, -x+1/2, z+1/2'
'-x, -y, -z'
'x, y, -z'
'y, -x, -z'
'-y, x, -z'
'-x+1/2, -y+1/2, -z+1/2'
'x+1/2, y+1/2, -z+1/2'
'y+1/2, -x+1/2, -z+1/2'
'-y+1/2, x+1/2, -z+1/2'

loop_
_atom_site_label
_atom_site_type_symbol
_atom_site_fract_x
_atom_site_fract_y
_atom_site_fract_z
_atom_site_U_iso_or_equiv
_atom_site_adp_type
_atom_site_occupancy
_atom_site_symmetry_multiplicity
_atom_site_calc_flag
_atom_site_refinement_flags
Ge Ge 0.0000 0.0000 0.09022(13) 0.0202(3) Uani 0.50 4 d SP
N1 N 0.1472(3) 0.0351(3) 0.0000 0.0215(7) Uani 1 2 d S
C1 C 0.2269(3) -0.0310(3) 0.0000 0.0220(9) Uani 1 2 d S
C2 C 0.3201(3) 0.0232(3) 0.0000 0.0269(10) Uani 1 2 d S
H2A H 0.3858 -0.0050 0.0000 0.032 Uiso 1 2 calc SR
C3 C 0.2963(3) 0.1230(3) 0.0000 0.0257(9) Uani 1 2 d S
H3A H 0.3423 0.1777 0.0000 0.031 Uiso 1 2 calc SR
C4 C 0.1888(3) 0.1296(3) 0.0000 0.0219(9) Uani 1 2 d S
C5 C 0.1356(3) 0.2204(3) 0.0000 0.0212(8) Uani 1 2 d S
C6 C 0.1944(3) 0.3169(3) 0.0000 0.0215(9) Uani 1 2 d S
C7 C 0.2207(3) 0.3621(3) -0.1236(4) 0.0341(8) Uani 1 1 d .
H7A H 0.2015 0.3322 -0.2089 0.041 Uiso 1 1 calc R
C8 C 0.2756(3) 0.4518(3) -0.1232(5) 0.0391(9) Uani 1 1 d .
H8A H 0.2945 0.4821 -0.2084 0.047 Uiso 1 1 calc R
C9 C 0.3023(3) 0.4964(4) 0.0000 0.0342(11) Uani 1 2 d S
H9A H 0.3390 0.5576 0.0000 0.041 Uiso 1 2 calc SR

loop_
_atom_site_aniso_label
_atom_site_aniso_U_11
_atom_site_aniso_U_22
_atom_site_aniso_U_33
_atom_site_aniso_U_23
_atom_site_aniso_U_13
_atom_site_aniso_U_12
Ge 0.0163(4) 0.0163(4) 0.0279(6) 0.000 0.000 0.000
N1 0.0151(16) 0.0142(15) 0.0351(19) 0.000 0.000 0.0012(12)
C1 0.0163(18) 0.021(2) 0.029(2) 0.000 0.000 0.0012(15)
C2 0.0143(18) 0.021(2) 0.045(3) 0.000 0.000 0.0017(15)
C3 0.020(2) 0.018(2) 0.040(2) 0.000 0.000 -0.0024(16)
C4 0.0179(19) 0.0187(19) 0.029(2) 0.000 0.000 -0.0019(15)
C5 0.0189(19) 0.0137(18) 0.031(2) 0.000 0.000 -0.0040(15)
C6 0.0167(18) 0.0130(18) 0.035(2) 0.000 0.000 -0.0006(14)
C7 0.0416(19) 0.0257(16) 0.0351(18) -0.0013(14) 0.0054(15) -0.0101(14)
C8 0.040(2) 0.0277(17) 0.050(2) 0.0100(16) 0.0081(17) -0.0077(14)
C9 0.018(2) 0.0144(19) 0.070(3) 0.000 0.000 -0.0033(16)

loop_
_atom_type_symbol
_atom_type_description
_atom_type_scat_dispersion_real
_atom_type_scat_dispersion_imag
_atom_type_scat_source
C C 0.0033 0.0016 'International Tables Vol C Tables 4.2.6.8 and 6.1.1.4'
H H 0.0000 0.0000 'International Tables Vol C Tables 4.2.6.8 and 6.1.1.4'
N N 0.0061 0.0033 'International Tables Vol C Tables 4.2.6.8 and 6.1.1.4'
Ge Ge 0.1547 1.8001 'International Tables Vol C Tables 4.2.6.8 and 6.1.1.4'

loop_
_geom_angle_atom_site_label_1
_geom_angle_atom_site_label_2
_geom_angle_atom_site_label_3
_geom_angle
_geom_angle_site_symmetry_1
_geom_angle_site_symmetry_3
Ge Ge N1 66.59(5) 9 11
Ge Ge N1 66.59(5) 9 9
N1 Ge N1 80.92(4) 11 9
Ge Ge N1 66.59(5) 9 .
N1 Ge N1 80.91(4) 11 .
N1 Ge N1 133.17(10) 9 .
Ge Ge N1 66.59(5) 9 3
N1 Ge N1 133.17(10) 11 3
N1 Ge N1 80.91(4) 9 3
N1 Ge N1 80.91(4) . 3
C4 N1 C1 105.9(3) . .
C4 N1 Ge 123.7(2) . 9
C1 N1 Ge 123.5(2) . 9
C4 N1 Ge 123.7(2) . .
C1 N1 Ge 123.5(2) . .
Ge N1 Ge 46.83(10) 9 .
N1 C1 C5 126.2(4) . 11
N1 C1 C2 110.2(4) . .
C5 C1 C2 123.6(4) 11 .
C3 C2 C1 106.7(4) . .
C2 C3 C4 106.9(4) . .
N1 C4 C5 125.9(4) . .
N1 C4 C3 110.3(4) . .
C5 C4 C3 123.8(4) . .
C1 C5 C4 123.9(4) 3 .
C1 C5 C6 117.8(4) 3 .
C4 C5 C6 118.3(4) . .
C7 C6 C7 119.6(4) . 10
C7 C6 C5 120.2(2) . .
C7 C6 C5 120.2(2) 10 .
C6 C7 C8 120.1(4) . .
C9 C8 C7 120.2(4) . .
C8 C9 C8 119.8(4) 10 .

loop_
_geom_bond_atom_site_label_1
_geom_bond_atom_site_label_2
_geom_bond_distance
_geom_bond_site_symmetry_2
Ge Ge 1.743(3) 9
Ge N1 2.194(3) 11
Ge N1 2.194(3) 9
Ge N1 2.194(3) .
Ge N1 2.194(3) 3
N1 C4 1.373(5) .
N1 C1 1.376(5) .
N1 Ge 2.194(3) 9
C1 C5 1.394(6) 11
C1 C2 1.435(6) .
C2 C3 1.366(6) .
C3 C4 1.433(6) .
C4 C5 1.401(6) .
C5 C1 1.394(6) 3
C5 C6 1.503(5) .
C6 C7 1.381(4) .
C6 C7 1.382(4) 10
C7 C8 1.399(5) .
C8 C9 1.376(5) .
C9 C8 1.376(5) 10

loop_
_geom_torsion_atom_site_label_1
_geom_torsion_atom_site_label_2
_geom_torsion_atom_site_label_3
_geom_torsion_atom_site_label_4
_geom_torsion
_geom_torsion_site_symmetry_1
_geom_torsion_site_symmetry_4
Ge Ge N1 C4 106.78(17) 9 .
N1 Ge N1 C4 175.10(16) 11 .
N1 Ge N1 C4 106.77(17) 9 .
N1 Ge N1 C4 38.45(19) 3 .
Ge Ge N1 C1 -106.63(17) 9 .
N1 Ge N1 C1 -38.30(19) 11 .
N1 Ge N1 C1 -106.63(17) 9 .
N1 Ge N1 C1 -174.96(16) 3 .
N1 Ge N1 Ge 68.33(4) 11 9
N1 Ge N1 Ge 0.0 9 9
N1 Ge N1 Ge -68.33(4) 3 9
C4 N1 C1 C5 180.0 . 11
Ge N1 C1 C5 -28.44(12) 9 11
Ge N1 C1 C5 28.44(12) . 11
C4 N1 C1 C2 0.0 . .
Ge N1 C1 C2 151.56(12) 9 .
Ge N1 C1 C2 -151.56(12) . .
N1 C1 C2 C3 0.0 . .
C5 C1 C2 C3 180.0 11 .
C1 C2 C3 C4 0.0 . .
C1 N1 C4 C5 180.0 . .
Ge N1 C4 C5 28.53(12) 9 .
Ge N1 C4 C5 -28.53(12) . .
C1 N1 C4 C3 0.0 . .
Ge N1 C4 C3 -151.47(12) 9 .
Ge N1 C4 C3 151.47(12) . .
C2 C3 C4 N1 0.0 . .
C2 C3 C4 C5 180.0 . .
N1 C4 C5 C1 0.0 . 3
C3 C4 C5 C1 180.0 . 3
N1 C4 C5 C6 180.0 . .
C3 C4 C5 C6 0.0 . .
C1 C5 C6 C7 -89.3(4) 3 .
C4 C5 C6 C7 90.7(4) . .
C1 C5 C6 C7 89.3(4) 3 10
C4 C5 C6 C7 -90.7(4) . 10
C7 C6 C7 C8 1.4(7) 10 .
C5 C6 C7 C8 -179.9(4) . .
C6 C7 C8 C9 -1.0(6) . .
C7 C8 C9 C8 0.6(7) . 10
